data_4303221
loop_
_publ_author_name
'Xiao-Ming Li'
'Cai-Feng Wang'
'Yong Ji'
'Ling-Chen Kang'
'Xin-Hui Zhou'
'Jing-Lin Zuo'
'Xiao-Zeng You'

_publ_section_title
;
Heterometallic Complexes Based on the Mixed Bridging Ligands of
Tricyanometalate and Terephthalate: Syntheses, Structures, and Magnetic
Properties
;
_journal_name_full 'Inorganic Chemistry'
_journal_page_first 9166
_journal_page_last 9173
_journal_paper_doi 10.1021/ic900757s
_journal_volume 48
_journal_year 2009
_chemical_formula_sum 'C56 H62 B2 Cu2 Fe2 N22 O11'
_chemical_formula_weight 1479.68
_chemical_name_systematic
; 
 ? 
;
_space_group_IT_number 2
_symmetry_cell_setting triclinic
_symmetry_space_group_name_Hall '-P 1'
_symmetry_space_group_name_H-M 'P -1'
_atom_sites_solution_hydrogens geom
_atom_sites_solution_primary direct
_atom_sites_solution_secondary difmap
_audit_creation_method SHELXL-97
_cell_angle_alpha 84.083(3)
_cell_angle_beta 65.274(2)
_cell_angle_gamma 69.814(2)
_cell_formula_units_Z 1
_cell_length_a 11.9584(16)
_cell_length_b 12.3382(17)
_cell_length_c 13.2513(18)
_cell_measurement_reflns_used 1823
_cell_measurement_temperature 291(2)
_cell_measurement_theta_max 23.5
_cell_measurement_theta_min 1.9
_cell_volume 1664.9(4)
_computing_cell_refinement SMART
_computing_data_collection 'SMART (Bruker, 2000)'
_computing_data_reduction 'SAINT (Bruker, 2000)'
_computing_molecular_graphics SHELXTL
_computing_publication_material SHELXTL
_computing_structure_refinement SHELXTL
_computing_structure_solution 'SHELXTL (Bruker, 2000)'
_diffrn_ambient_temperature 291(2)
_diffrn_measured_fraction_theta_full 0.974
_diffrn_measured_fraction_theta_max 0.974
_diffrn_measurement_device_type 'Bruker Smart Apex CCD'
_diffrn_measurement_method 'phi and omega scans'
_diffrn_radiation_monochromator graphite
_diffrn_radiation_source 'fine-focus sealed tube'
_diffrn_radiation_type MoK\a
_diffrn_radiation_wavelength 0.71073
_diffrn_reflns_av_R_equivalents 0.0361
_diffrn_reflns_av_sigmaI/netI 0.0777
_diffrn_reflns_limit_h_max 14
_diffrn_reflns_limit_h_min -14
_diffrn_reflns_limit_k_max 15
_diffrn_reflns_limit_k_min -11
_diffrn_reflns_limit_l_max 16
_diffrn_reflns_limit_l_min -16
_diffrn_reflns_number 8989
_diffrn_reflns_theta_full 26.00
_diffrn_reflns_theta_max 26.00
_diffrn_reflns_theta_min 1.69
_exptl_absorpt_coefficient_mu 1.131
_exptl_absorpt_correction_T_max 0.8487
_exptl_absorpt_correction_T_min 0.8398
_exptl_absorpt_correction_type multi-scan
_exptl_absorpt_process_details 'SADABS; Bruker, 2000'
_exptl_crystal_colour brown
_exptl_crystal_density_diffrn 1.476
_exptl_crystal_density_method 'not measured'
_exptl_crystal_description block
_exptl_crystal_F_000 760
_exptl_crystal_size_max 0.16
_exptl_crystal_size_mid 0.15
_exptl_crystal_size_min 0.15
_refine_diff_density_max 0.975
_refine_diff_density_min -0.419
_refine_diff_density_rms 0.093
_refine_ls_extinction_method none
_refine_ls_goodness_of_fit_ref 0.990
_refine_ls_hydrogen_treatment constr
_refine_ls_matrix_type full
_refine_ls_number_parameters 442
_refine_ls_number_reflns 6373
_refine_ls_number_restraints 0
_refine_ls_restrained_S_all 1.012
_refine_ls_R_factor_all 0.0784
_refine_ls_R_factor_gt 0.0584
_refine_ls_shift/su_max 0.017
_refine_ls_shift/su_mean 0.000
_refine_ls_structure_factor_coef Fsqd
_refine_ls_weighting_details 'calc w=1/[\s^2^(Fo^2^)+(0.0720P)^2^+0.0000P] where P=(Fo^2^+2Fc^2^)/3'
_refine_ls_weighting_scheme calc
_refine_ls_wR_factor_gt 0.1390
_refine_ls_wR_factor_ref 0.1486
_reflns_number_gt 4656
_reflns_number_total 6373
_reflns_threshold_expression >2sigma(I)
_cod_data_source_file ic900757s_si_002_1.cif
_cod_data_source_block 1
_cod_database_code 4303221

loop_
_symmetry_equiv_pos_as_xyz
'x, y, z'
'-x, -y, -z'

loop_
_atom_site_label
_atom_site_type_symbol
_atom_site_fract_x
_atom_site_fract_y
_atom_site_fract_z
_atom_site_U_iso_or_equiv
_atom_site_adp_type
_atom_site_occupancy
_atom_site_symmetry_multiplicity
_atom_site_calc_flag
_atom_site_refinement_flags
_atom_site_disorder_assembly
_atom_site_disorder_group
Cu1 Cu 0.88992(5) 0.25275(5) 0.36965(4) 0.03208(18) Uani 1 1 d . . .
Fe1 Fe 0.66262(6) 0.03900(5) 0.67911(5) 0.02794(18) Uani 1 1 d . . .
B1 B 0.4104(5) -0.0224(5) 0.7849(5) 0.0423(14) Uani 1 1 d . . .
H1 H 0.3303 -0.0423 0.8181 0.051 Uiso 1 1 d R . .
C1 C 0.4797(5) -0.1406(5) 0.6027(4) 0.0466(13) Uani 1 1 d . . .
H1A H 0.4096 -0.1673 0.6243 0.056 Uiso 1 1 calc R . .
C2 C 0.5840(5) -0.1637(5) 0.5012(4) 0.0456(13) Uani 1 1 d . . .
H2 H 0.5994 -0.2090 0.4418 0.055 Uiso 1 1 calc R . .
C3 C 0.6612(5) -0.1053(4) 0.5062(4) 0.0386(11) Uani 1 1 d . . .
H3 H 0.7391 -0.1041 0.4485 0.046 Uiso 1 1 calc R . .
C4 C 0.2682(5) 0.1964(5) 0.8125(4) 0.0554(15) Uani 1 1 d . . .
H4 H 0.1853 0.1902 0.8434 0.067 Uiso 1 1 calc R . .
C5 C 0.2937(5) 0.2965(5) 0.7920(4) 0.0566(15) Uani 1 1 d . . .
H5 H 0.2340 0.3712 0.8066 0.068 Uiso 1 1 calc R . .
C6 C 0.4293(5) 0.2630(4) 0.7441(4) 0.0428(12) Uani 1 1 d . . .
H6 H 0.4767 0.3136 0.7198 0.051 Uiso 1 1 calc R . .
C7 C 0.4833(5) -0.1332(4) 0.9402(4) 0.0467(13) Uani 1 1 d . . .
H7 H 0.4126 -0.1579 0.9814 0.056 Uiso 1 1 calc R . .
C8 C 0.5917(5) -0.1562(5) 0.9611(4) 0.0495(13) Uani 1 1 d . . .
H8 H 0.6093 -0.1988 1.0180 0.059 Uiso 1 1 calc R . .
C9 C 0.6689(5) -0.1027(4) 0.8801(4) 0.0406(12) Uani 1 1 d . . .
H9 H 0.7496 -0.1030 0.8733 0.049 Uiso 1 1 calc R . .
C10 C 0.8362(4) -0.0698(4) 0.6254(3) 0.0325(10) Uani 1 1 d . . .
C11 C 0.7087(4) 0.1310(4) 0.7549(4) 0.0348(11) Uani 1 1 d . . .
C12 C 0.7239(4) 0.1239(4) 0.5497(4) 0.0304(10) Uani 1 1 d . . .
C13 C 0.7669(5) 0.3798(5) 0.5910(4) 0.0490(13) Uani 1 1 d . . .
H13 H 0.7426 0.3156 0.6205 0.059 Uiso 1 1 calc R . .
C14 C 0.7339(5) 0.4698(5) 0.6620(4) 0.0502(14) Uani 1 1 d . . .
H14 H 0.6887 0.4650 0.7380 0.060 Uiso 1 1 calc R . .
C15 C 0.7662(5) 0.5663(4) 0.6231(4) 0.0392(11) Uani 1 1 d . . .
C16 C 0.7273(5) 0.6649(4) 0.6990(4) 0.0540(14) Uani 1 1 d . . .
H16A H 0.6431 0.7175 0.7069 0.081 Uiso 1 1 d R . .
H16B H 0.7904 0.7041 0.6690 0.081 Uiso 1 1 d R . .
H16C H 0.7233 0.6372 0.7705 0.081 Uiso 1 1 d R . .
C17 C 0.8351(4) 0.5661(4) 0.5098(4) 0.0380(11) Uani 1 1 d . . .
H17 H 0.8604 0.6296 0.4794 0.046 Uiso 1 1 calc R . .
C18 C 0.8672(4) 0.4742(4) 0.4406(3) 0.0303(10) Uani 1 1 d . . .
C19 C 0.9451(4) 0.4650(4) 0.3183(4) 0.0339(10) Uani 1 1 d . . .
C20 C 0.9949(5) 0.5508(5) 0.2605(4) 0.0434(12) Uani 1 1 d . . .
H20 H 0.9780 0.6186 0.2975 0.052 Uiso 1 1 calc R . .
C21 C 1.0697(5) 0.5331(5) 0.1478(4) 0.0534(15) Uani 1 1 d . . .
C22 C 1.1263(7) 0.6249(6) 0.0840(5) 0.084(2) Uani 1 1 d . . .
H22A H 1.1735 0.6011 0.0065 0.126 Uiso 1 1 d R . .
H22B H 1.1844 0.6348 0.1121 0.126 Uiso 1 1 d R . .
H22C H 1.0568 0.6968 0.0929 0.126 Uiso 1 1 d R . .
C23 C 1.0909(5) 0.4325(5) 0.0971(4) 0.0511(14) Uani 1 1 d . . .
H23 H 1.1416 0.4182 0.0211 0.061 Uiso 1 1 calc R . .
C24 C 1.0371(5) 0.3526(5) 0.1587(4) 0.0480(13) Uani 1 1 d . . .
H24 H 1.0513 0.2853 0.1227 0.058 Uiso 1 1 calc R . .
C25 C 0.8829(5) 0.1623(4) 0.1882(4) 0.0385(11) Uani 1 1 d . . .
C26 C 0.9444(4) 0.0780(4) 0.0907(3) 0.0313(10) Uani 1 1 d . . .
C27 C 1.0520(4) -0.0190(4) 0.0784(3) 0.0362(11) Uani 1 1 d . . .
H27 H 1.0872 -0.0321 0.1310 0.043 Uiso 1 1 calc R . .
C28 C 0.8929(4) 0.0960(4) 0.0108(4) 0.0355(11) Uani 1 1 d . . .
H28 H 0.8206 0.1609 0.0181 0.043 Uiso 1 1 calc R . .
N1 N 0.4946(3) -0.0740(3) 0.6651(3) 0.0355(9) Uani 1 1 d . . .
N2 N 0.6084(3) -0.0506(3) 0.6058(3) 0.0311(8) Uani 1 1 d . . .
N3 N 0.3803(4) 0.1074(4) 0.7817(3) 0.0415(10) Uani 1 1 d . . .
N4 N 0.4811(3) 0.1496(3) 0.7380(3) 0.0339(9) Uani 1 1 d . . .
N5 N 0.4953(4) -0.0697(3) 0.8512(3) 0.0373(9) Uani 1 1 d . . .
N6 N 0.6115(3) -0.0503(3) 0.8126(3) 0.0331(9) Uani 1 1 d . . .
N7 N 0.9374(4) -0.1402(4) 0.5969(3) 0.0418(10) Uani 1 1 d . . .
N8 N 0.7310(5) 0.1887(4) 0.8009(4) 0.0540(12) Uani 1 1 d . . .
N9 N 0.7674(4) 0.1755(3) 0.4755(3) 0.0362(9) Uani 1 1 d . . .
N10 N 0.8326(4) 0.3805(3) 0.4808(3) 0.0335(9) Uani 1 1 d . . .
N11 N 0.9652(3) 0.3675(3) 0.2684(3) 0.0334(9) Uani 1 1 d . . .
O1 O 0.9485(3) 0.1464(3) 0.2465(2) 0.0442(8) Uani 1 1 d . . .
O2 O 0.7800(4) 0.2412(3) 0.2055(3) 0.0636(11) Uani 1 1 d . . .
O3 O -0.0134(5) 0.8071(5) 0.3483(4) 0.1176(19) Uani 1 1 d U . .
H3A H -0.0118 0.7926 0.4119 0.141 Uiso 1 1 d R . .
H3B H 0.0443 0.8382 0.3120 0.141 Uiso 1 1 d R . .
O4 O 0.6212(12) 0.4576(11) 0.2667(12) 0.145(5) Uani 0.50 1 d PU A 1
H4A H 0.6914 0.4029 0.2591 0.174 Uiso 0.50 1 d PR A 1
H4B H 0.6366 0.5208 0.2605 0.174 Uiso 0.50 1 d PR A 1
O5 O 0.4985(8) 0.5715(7) 0.0747(7) 0.207(4) Uani 1 1 d U . .
H5A H 0.4880 0.6428 0.0794 0.248 Uiso 1 1 d R . .
H5B H 0.5640 0.5428 0.0143 0.248 Uiso 1 1 d R . .
O6 O 0.5451(18) 0.4600(18) 0.4325(14) 0.251(9) Uani 0.50 1 d PU . .
H6A H 0.4860 0.4400 0.4281 0.301 Uiso 0.50 1 d PR . .
H6B H 0.5931 0.4024 0.4533 0.301 Uiso 0.50 1 d PR . .
O7 O 0.578(2) 0.4172(19) 0.1723(17) 0.274(10) Uani 0.50 1 d PU B 2
H7A H 0.5427 0.3674 0.1745 0.328 Uiso 0.50 1 d PR B 2
H7B H 0.6535 0.3966 0.1190 0.328 Uiso 0.50 1 d PR B 2

loop_
_atom_site_aniso_label
_atom_site_aniso_U_11
_atom_site_aniso_U_22
_atom_site_aniso_U_33
_atom_site_aniso_U_23
_atom_site_aniso_U_13
_atom_site_aniso_U_12
Cu1 0.0424(3) 0.0324(3) 0.0222(3) -0.0003(2) -0.0106(2) -0.0163(3)
Fe1 0.0297(3) 0.0313(4) 0.0249(3) 0.0013(3) -0.0113(3) -0.0125(3)
B1 0.031(3) 0.058(4) 0.037(3) 0.001(3) -0.007(2) -0.023(3)
C1 0.055(3) 0.054(3) 0.049(3) 0.007(3) -0.031(3) -0.029(3)
C2 0.058(3) 0.049(3) 0.037(3) -0.004(2) -0.025(3) -0.018(3)
C3 0.043(3) 0.044(3) 0.028(2) 0.001(2) -0.015(2) -0.013(2)
C4 0.035(3) 0.071(4) 0.046(3) -0.012(3) -0.013(2) -0.002(3)
C5 0.054(3) 0.052(4) 0.053(3) -0.013(3) -0.027(3) 0.006(3)
C6 0.050(3) 0.041(3) 0.038(3) -0.004(2) -0.024(2) -0.007(3)
C7 0.058(3) 0.048(3) 0.027(3) 0.001(2) -0.004(2) -0.026(3)
C8 0.074(4) 0.047(3) 0.031(3) 0.007(2) -0.024(3) -0.024(3)
C9 0.049(3) 0.041(3) 0.034(3) 0.001(2) -0.022(2) -0.012(2)
C10 0.036(3) 0.038(3) 0.030(2) 0.004(2) -0.015(2) -0.019(2)
C11 0.042(3) 0.036(3) 0.032(2) 0.006(2) -0.017(2) -0.019(2)
C12 0.034(2) 0.033(3) 0.028(2) -0.003(2) -0.015(2) -0.012(2)
C13 0.071(4) 0.043(3) 0.032(3) 0.000(2) -0.011(3) -0.030(3)
C14 0.067(4) 0.048(3) 0.032(3) -0.005(2) -0.012(3) -0.024(3)
C15 0.044(3) 0.033(3) 0.046(3) -0.002(2) -0.025(2) -0.008(2)
C16 0.074(4) 0.039(3) 0.051(3) -0.007(3) -0.030(3) -0.013(3)
C17 0.045(3) 0.028(2) 0.043(3) 0.002(2) -0.019(2) -0.014(2)
C18 0.033(2) 0.029(2) 0.031(2) 0.003(2) -0.014(2) -0.012(2)
C19 0.032(2) 0.035(3) 0.037(3) 0.007(2) -0.017(2) -0.013(2)
C20 0.048(3) 0.044(3) 0.044(3) 0.011(2) -0.020(2) -0.021(2)
C21 0.048(3) 0.064(4) 0.048(3) 0.025(3) -0.019(3) -0.025(3)
C22 0.103(5) 0.085(5) 0.064(4) 0.033(4) -0.018(4) -0.059(5)
C23 0.057(3) 0.061(4) 0.026(3) 0.008(3) -0.006(2) -0.024(3)
C24 0.053(3) 0.053(3) 0.032(3) -0.003(2) -0.011(2) -0.017(3)
C25 0.049(3) 0.037(3) 0.032(3) -0.001(2) -0.013(2) -0.022(3)
C26 0.034(2) 0.038(3) 0.026(2) 0.0006(19) -0.0096(19) -0.020(2)
C27 0.045(3) 0.045(3) 0.025(2) 0.004(2) -0.018(2) -0.020(2)
C28 0.037(3) 0.035(3) 0.038(3) 0.002(2) -0.018(2) -0.012(2)
N1 0.035(2) 0.045(2) 0.033(2) 0.0031(18) -0.0134(17) -0.0219(19)
N2 0.036(2) 0.035(2) 0.0261(19) 0.0006(16) -0.0128(16) -0.0148(18)
N3 0.029(2) 0.058(3) 0.034(2) -0.003(2) -0.0103(18) -0.013(2)
N4 0.032(2) 0.037(2) 0.029(2) -0.0024(17) -0.0128(17) -0.0060(18)
N5 0.041(2) 0.045(2) 0.0246(19) 0.0032(18) -0.0069(17) -0.021(2)
N6 0.039(2) 0.036(2) 0.0264(19) 0.0032(17) -0.0122(17) -0.0173(18)
N7 0.035(2) 0.044(2) 0.044(2) -0.003(2) -0.0140(19) -0.012(2)
N8 0.079(3) 0.059(3) 0.045(3) 0.013(2) -0.033(2) -0.040(3)
N9 0.046(2) 0.038(2) 0.031(2) 0.0007(18) -0.0153(19) -0.022(2)
N10 0.046(2) 0.027(2) 0.0278(19) -0.0017(16) -0.0115(17) -0.0159(18)
N11 0.039(2) 0.036(2) 0.0242(19) 0.0046(17) -0.0107(17) -0.0150(18)
O1 0.063(2) 0.043(2) 0.0278(17) -0.0074(15) -0.0174(16) -0.0179(18)
O2 0.061(2) 0.056(2) 0.063(3) -0.026(2) -0.026(2) 0.003(2)
O3 0.098(3) 0.154(4) 0.105(3) -0.013(3) -0.027(3) -0.060(3)
O4 0.141(6) 0.108(6) 0.168(6) -0.002(5) -0.045(4) -0.040(4)
O5 0.209(5) 0.190(5) 0.197(5) 0.007(4) -0.055(4) -0.074(4)
O6 0.249(10) 0.253(10) 0.261(10) 0.019(5) -0.122(6) -0.075(6)
O7 0.264(11) 0.267(11) 0.271(11) 0.030(5) -0.105(6) -0.077(6)

loop_
_atom_type_symbol
_atom_type_description
_atom_type_scat_dispersion_real
_atom_type_scat_dispersion_imag
_atom_type_scat_source
C C 0.0033 0.0016 'International Tables Vol C Tables 4.2.6.8 and 6.1.1.4'
H H 0.0000 0.0000 'International Tables Vol C Tables 4.2.6.8 and 6.1.1.4'
B B 0.0013 0.0007 'International Tables Vol C Tables 4.2.6.8 and 6.1.1.4'
N N 0.0061 0.0033 'International Tables Vol C Tables 4.2.6.8 and 6.1.1.4'
O O 0.0106 0.0060 'International Tables Vol C Tables 4.2.6.8 and 6.1.1.4'
Fe Fe 0.3463 0.8444 'International Tables Vol C Tables 4.2.6.8 and 6.1.1.4'
Cu Cu 0.3201 1.2651 'International Tables Vol C Tables 4.2.6.8 and 6.1.1.4'

loop_
_geom_angle_atom_site_label_1
_geom_angle_atom_site_label_2
_geom_angle_atom_site_label_3
_geom_angle
_geom_angle_site_symmetry_1
_geom_angle_site_symmetry_3
_geom_angle_publ_flag
O1 Cu1 N9 93.71(14) . . ?
O1 Cu1 N10 171.65(14) . . ?
N9 Cu1 N10 93.23(15) . . ?
O1 Cu1 N11 92.48(14) . . ?
N9 Cu1 N11 163.51(15) . . ?
N10 Cu1 N11 79.61(15) . . ?
O1 Cu1 N7 87.77(14) . 2_756 ?
N9 Cu1 N7 94.62(15) . 2_756 ?
N10 Cu1 N7 96.29(15) . 2_756 ?
N11 Cu1 N7 100.89(14) . 2_756 ?
C10 Fe1 C12 86.90(18) . . ?
C10 Fe1 C11 90.80(19) . . ?
C12 Fe1 C11 87.27(18) . . ?
C10 Fe1 N2 91.49(17) . . ?
C12 Fe1 N2 93.41(16) . . ?
C11 Fe1 N2 177.64(17) . . ?
C10 Fe1 N6 89.98(17) . . ?
C12 Fe1 N6 175.98(16) . . ?
C11 Fe1 N6 90.25(17) . . ?
N2 Fe1 N6 89.20(15) . . ?
C10 Fe1 N4 178.58(17) . . ?
C12 Fe1 N4 94.53(17) . . ?
C11 Fe1 N4 89.30(18) . . ?
N2 Fe1 N4 88.40(15) . . ?
N6 Fe1 N4 88.60(15) . . ?
N3 B1 N1 107.9(4) . . ?
N3 B1 N5 107.6(4) . . ?
N1 B1 N5 107.0(4) . . ?
N3 B1 H1 111.4 . . ?
N1 B1 H1 111.4 . . ?
N5 B1 H1 111.3 . . ?
N1 C1 C2 109.2(4) . . ?
N1 C1 H1A 125.4 . . ?
C2 C1 H1A 125.4 . . ?
C1 C2 C3 105.0(4) . . ?
C1 C2 H2 127.5 . . ?
C3 C2 H2 127.5 . . ?
N2 C3 C2 110.5(4) . . ?
N2 C3 H3 124.8 . . ?
C2 C3 H3 124.8 . . ?
N3 C4 C5 109.7(5) . . ?
N3 C4 H4 125.1 . . ?
C5 C4 H4 125.1 . . ?
C4 C5 C6 104.5(5) . . ?
C4 C5 H5 127.7 . . ?
C6 C5 H5 127.7 . . ?
N4 C6 C5 110.4(5) . . ?
N4 C6 H6 124.8 . . ?
C5 C6 H6 124.8 . . ?
N5 C7 C8 109.0(4) . . ?
N5 C7 H7 125.5 . . ?
C8 C7 H7 125.5 . . ?
C7 C8 C9 105.2(4) . . ?
C7 C8 H8 127.4 . . ?
C9 C8 H8 127.4 . . ?
N6 C9 C8 110.2(4) . . ?
N6 C9 H9 124.9 . . ?
C8 C9 H9 124.9 . . ?
N7 C10 Fe1 175.8(4) . . ?
N8 C11 Fe1 177.2(5) . . ?
N9 C12 Fe1 174.5(4) . . ?
N10 C13 C14 122.7(5) . . ?
N10 C13 H13 118.6 . . ?
C14 C13 H13 118.6 . . ?
C15 C14 C13 121.1(5) . . ?
C15 C14 H14 119.5 . . ?
C13 C14 H14 119.5 . . ?
C14 C15 C17 116.0(5) . . ?
C14 C15 C16 121.2(5) . . ?
C17 C15 C16 122.7(5) . . ?
C15 C16 H16A 109.5 . . ?
C15 C16 H16B 109.4 . . ?
H16A C16 H16B 109.5 . . ?
C15 C16 H16C 109.5 . . ?
H16A C16 H16C 109.5 . . ?
H16B C16 H16C 109.5 . . ?
C18 C17 C15 121.5(4) . . ?
C18 C17 H17 119.2 . . ?
C15 C17 H17 119.2 . . ?
N10 C18 C17 121.4(4) . . ?
N10 C18 C19 113.5(4) . . ?
C17 C18 C19 125.1(4) . . ?
N11 C19 C20 122.7(4) . . ?
N11 C19 C18 114.6(4) . . ?
C20 C19 C18 122.7(4) . . ?
C21 C20 C19 118.7(5) . . ?
C21 C20 H20 120.7 . . ?
C19 C20 H20 120.7 . . ?
C23 C21 C20 118.5(5) . . ?
C23 C21 C22 122.1(5) . . ?
C20 C21 C22 119.4(6) . . ?
C21 C22 H22A 109.4 . . ?
C21 C22 H22B 109.5 . . ?
H22A C22 H22B 109.5 . . ?
C21 C22 H22C 109.5 . . ?
H22A C22 H22C 109.5 . . ?
H22B C22 H22C 109.5 . . ?
C21 C23 C24 119.7(5) . . ?
C21 C23 H23 120.1 . . ?
C24 C23 H23 120.1 . . ?
N11 C24 C23 122.8(5) . . ?
N11 C24 H24 118.6 . . ?
C23 C24 H24 118.6 . . ?
O2 C25 O1 124.5(5) . . ?
O2 C25 C26 121.0(4) . . ?
O1 C25 C26 114.5(4) . . ?
C27 C26 C28 118.9(4) . . ?
C27 C26 C25 121.0(4) . . ?
C28 C26 C25 120.1(4) . . ?
C28 C27 C26 120.5(4) 2_755 . ?
C28 C27 H27 119.7 2_755 . ?
C26 C27 H27 119.7 . . ?
C27 C28 C26 120.6(4) 2_755 . ?
C27 C28 H28 119.7 2_755 . ?
C26 C28 H28 119.7 . . ?
C1 N1 N2 109.4(4) . . ?
C1 N1 B1 132.2(4) . . ?
N2 N1 B1 118.4(4) . . ?
C3 N2 N1 106.0(4) . . ?
C3 N2 Fe1 134.9(3) . . ?
N1 N2 Fe1 119.0(3) . . ?
C4 N3 N4 108.5(4) . . ?
C4 N3 B1 132.6(4) . . ?
N4 N3 B1 118.9(4) . . ?
C6 N4 N3 106.8(4) . . ?
C6 N4 Fe1 134.4(4) . . ?
N3 N4 Fe1 118.8(3) . . ?
C7 N5 N6 109.0(4) . . ?
C7 N5 B1 133.4(4) . . ?
N6 N5 B1 117.5(4) . . ?
C9 N6 N5 106.5(4) . . ?
C9 N6 Fe1 133.6(3) . . ?
N5 N6 Fe1 119.8(3) . . ?
C10 N7 Cu1 150.6(4) . 2_756 ?
C12 N9 Cu1 159.5(3) . . ?
C13 N10 C18 117.2(4) . . ?
C13 N10 Cu1 126.2(3) . . ?
C18 N10 Cu1 116.5(3) . . ?
C19 N11 C24 117.6(4) . . ?
C19 N11 Cu1 115.8(3) . . ?
C24 N11 Cu1 126.5(4) . . ?
C25 O1 Cu1 120.2(3) . . ?
H3A O3 H3B 107.7 . . ?
H4A O4 H4B 107.7 . . ?
H5A O5 H5B 107.7 . . ?
H6A O6 H6B 107.7 . . ?
H7A O7 H7B 107.7 . . ?

loop_
_geom_bond_atom_site_label_1
_geom_bond_atom_site_label_2
_geom_bond_distance
_geom_bond_site_symmetry_2
_geom_bond_publ_flag
Cu1 O1 1.930(3) . ?
Cu1 N9 1.997(4) . ?
Cu1 N10 2.003(4) . ?
Cu1 N11 2.024(4) . ?
Cu1 N7 2.247(4) 2_756 ?
Fe1 C10 1.912(5) . ?
Fe1 C12 1.920(5) . ?
Fe1 C11 1.932(5) . ?
Fe1 N2 1.957(4) . ?
Fe1 N6 1.968(4) . ?
Fe1 N4 1.985(4) . ?
B1 N3 1.515(7) . ?
B1 N1 1.538(6) . ?
B1 N5 1.541(7) . ?
B1 H1 0.9800 . ?
C1 N1 1.325(6) . ?
C1 C2 1.370(7) . ?
C1 H1A 0.9300 . ?
C2 C3 1.377(6) . ?
C2 H2 0.9300 . ?
C3 N2 1.337(5) . ?
C3 H3 0.9300 . ?
C4 N3 1.337(6) . ?
C4 C5 1.346(8) . ?
C4 H4 0.9300 . ?
C5 C6 1.390(7) . ?
C5 H5 0.9300 . ?
C6 N4 1.316(6) . ?
C6 H6 0.9300 . ?
C7 N5 1.330(6) . ?
C7 C8 1.367(7) . ?
C7 H7 0.9300 . ?
C8 C9 1.373(6) . ?
C8 H8 0.9300 . ?
C9 N6 1.333(5) . ?
C9 H9 0.9300 . ?
C10 N7 1.150(5) . ?
C11 N8 1.142(6) . ?
C12 N9 1.146(5) . ?
C13 N10 1.339(5) . ?
C13 C14 1.371(7) . ?
C13 H13 0.9300 . ?
C14 C15 1.362(7) . ?
C14 H14 0.9300 . ?
C15 C17 1.377(6) . ?
C15 C16 1.476(6) . ?
C16 H16A 0.9600 . ?
C16 H16B 0.9600 . ?
C16 H16C 0.9600 . ?
C17 C18 1.375(6) . ?
C17 H17 0.9300 . ?
C18 N10 1.346(5) . ?
C18 C19 1.487(6) . ?
C19 N11 1.331(6) . ?
C19 C20 1.396(6) . ?
C20 C21 1.376(7) . ?
C20 H20 0.9300 . ?
C21 C23 1.367(8) . ?
C21 C22 1.520(7) . ?
C22 H22A 0.9600 . ?
C22 H22B 0.9600 . ?
C22 H22C 0.9600 . ?
C23 C24 1.373(7) . ?
C23 H23 0.9300 . ?
C24 N11 1.336(6) . ?
C24 H24 0.9300 . ?
C25 O2 1.223(6) . ?
C25 O1 1.274(5) . ?
C25 C26 1.499(6) . ?
C26 C27 1.384(6) . ?
C26 C28 1.397(6) . ?
C27 C28 1.372(6) 2_755 ?
C27 H27 0.9300 . ?
C28 C27 1.372(6) 2_755 ?
C28 H28 0.9300 . ?
N1 N2 1.372(5) . ?
N3 N4 1.359(5) . ?
N5 N6 1.364(5) . ?
N7 Cu1 2.247(4) 2_756 ?
O3 H3A 0.8500 . ?
O3 H3B 0.8499 . ?
O4 H4A 0.8501 . ?
O4 H4B 0.8500 . ?
O5 H5A 0.8499 . ?
O5 H5B 0.8500 . ?
O6 H6A 0.8500 . ?
O6 H6B 0.8499 . ?
O7 H7A 0.8500 . ?
O7 H7B 0.8500 . ?
